data_1535275
loop_
_publ_author_name
'Sullivan, D.C.'
'Pavlovic, A.S.'

_publ_section_title
;
 Crystal structure determination of nickel and cobalt titanate
;
_journal_name_full 'Proceedings of the West Virginia Academy of Science'
_journal_page_first 173
_journal_page_last 173
_journal_volume 34
_journal_year 1962
_chemical_formula_sum 'Co O3 Ti'
_chemical_name_systematic 'Co (Ti O3)'
_space_group_IT_number 148
_symmetry_space_group_name_Hall '-P 3*'
_symmetry_space_group_name_H-M 'R -3 :R'
_cell_angle_alpha 54.83
_cell_angle_beta 54.83
_cell_angle_gamma 54.83
_cell_formula_units_Z 2
_cell_length_a 5.486
_cell_length_b 5.486
_cell_length_c 5.486
_cell_volume 102.695
_citation_journal_id_ASTM PWVAAI
_cod_data_source_file Sullivan_PWVAAI_1962_537.cif
_cod_data_source_block Co1O3Ti1
_cod_original_cell_volume 102.6954
_cod_original_sg_symbol_Hall '-R 3 (-y+z,x+z,-x+y+z)'
_cod_original_formula_sum 'Co1 O3 Ti1'
_cod_database_code 1535275

loop_
_symmetry_equiv_pos_as_xyz
x,y,z
z,x,y
y,z,x
-x,-y,-z
-z,-x,-y
-y,-z,-x

loop_
_atom_site_label
_atom_site_type_symbol
_atom_site_fract_x
_atom_site_fract_y
_atom_site_fract_z
_atom_site_occupancy
_atom_site_U_iso_or_equiv
O1 O-2 0.49 -0.13 0.28 1 0.0
Ti1 Ti+4 0.151 0.151 0.151 1 0.0
Co1 Co+2 0.35 0.35 0.35 1 0.0
